data_4348545
loop_
_publ_author_name
'Borrajo-Calleja, Gustavo M'
'de Juli\'an, Eire'
'Bay\'on, Esther'
'D\'iez, Josefina'
'Lastra, Elena'
'Merino, Isabel'
'Gamasa, M. Pilar'

_publ_section_title
;
 Synthesis of Silver(I) and Gold(I) Complexes Containing Enantiopure Pybox
 Ligands. First Assays on the Silver(I)-Catalyzed Asymmetric Addition of
 Alkynes to Imines.
;
_journal_issue 17
_journal_name_full 'Inorganic chemistry'
_journal_page_first 8794
_journal_page_last 8807
_journal_paper_doi 10.1021/acs.inorgchem.6b01323
_journal_volume 55
_journal_year 2016
_chemical_absolute_configuration ad
_chemical_compound_source synthesis
_chemical_formula_moiety 'C34 H46 Au3 Cl2 N6 O4, Au Cl2, C3 H6 O, 0.5(C4 H10 O)'
_chemical_formula_sum 'C39 H57 Au4 Cl4 N6 O5.5'
_chemical_formula_weight 1627.57
_space_group_crystal_system monoclinic
_space_group_IT_number 4
_space_group_name_Hall 'P 2yb'
_space_group_name_H-M_alt 'P 1 21 1'
_atom_sites_solution_hydrogens geom
_audit_creation_method SHELXL-2014
_cell_angle_alpha 90
_cell_angle_beta 95.148(2)
_cell_angle_gamma 90
_cell_formula_units_Z 4
_cell_length_a 9.9624(2)
_cell_length_b 27.3747(6)
_cell_length_c 18.1167(3)
_cell_measurement_reflns_used 9490
_cell_measurement_temperature 123(2)
_cell_measurement_theta_max 71.9352
_cell_measurement_theta_min 2.9308
_cell_volume 4920.82(17)
_computing_cell_refinement
;
CrysAlisPro, Agilent Technologies,
Version 1.171.35.19 (release 27-10-2011 CrysAlis171 .NET)
(compiled Oct 27 2011,15:02:11)
;
_computing_data_collection
;
CrysAlisPro, Agilent Technologies,
Version 1.171.35.19 (release 27-10-2011 CrysAlis171 .NET)
(compiled Oct 27 2011,15:02:11)
;
_computing_data_reduction
;
CrysAlisPro, Agilent Technologies,
Version 1.171.35.19 (release 27-10-2011 CrysAlis171 .NET)
(compiled Oct 27 2011,15:02:11)
;
_computing_molecular_graphics 'PLATON (Spek, 2008)'
_computing_publication_material 'WinGX publication routines (Farrugia, 2012'
_computing_structure_refinement 'SHELXL-2014 (Sheldrick, 2014)'
_computing_structure_solution SIR-2004
_diffrn_ambient_temperature 123(2)
_diffrn_detector_area_resol_mean 8.2640
_diffrn_measured_fraction_theta_full 0.993
_diffrn_measured_fraction_theta_max 0.964
_diffrn_measurement_device_type 'Xcalibur, Onyx, Nova'
_diffrn_measurement_method '\w scans'
_diffrn_radiation_type CuK\a
_diffrn_radiation_wavelength 1.5418
_diffrn_reflns_av_R_equivalents 0.0353
_diffrn_reflns_av_unetI/netI 0.0518
_diffrn_reflns_Laue_measured_fraction_full 0.993
_diffrn_reflns_Laue_measured_fraction_max 0.964
_diffrn_reflns_limit_h_max 10
_diffrn_reflns_limit_h_min -12
_diffrn_reflns_limit_k_max 32
_diffrn_reflns_limit_k_min -31
_diffrn_reflns_limit_l_max 19
_diffrn_reflns_limit_l_min -21
_diffrn_reflns_number 19105
_diffrn_reflns_point_group_measured_fraction_full 0.756
_diffrn_reflns_point_group_measured_fraction_max 0.724
_diffrn_reflns_theta_full 67.680
_diffrn_reflns_theta_max 72.077
_diffrn_reflns_theta_min 2.933
_diffrn_source 'Nova (Cu) X-ray Source'
_exptl_absorpt_coefficient_mu 24.290
_exptl_absorpt_correction_T_max 1.00000
_exptl_absorpt_correction_T_min 0.60448
_exptl_absorpt_correction_type multi-scan
_exptl_absorpt_process_details
;
CrysAlisPro, Agilent Technologies,
Version 1.171.35.19 (release 27-10-2011 CrysAlis171 .NET)
(compiled Oct 27 2011,15:02:11)
Empirical absorption correction using spherical harmonics,
 implemented in SCALE3 ABSPACK scaling algorithm.
;
_exptl_crystal_colour colourless
_exptl_crystal_density_diffrn 2.197
_exptl_crystal_description prism
_exptl_crystal_F_000 3044
_exptl_crystal_size_max 0.057
_exptl_crystal_size_mid 0.043
_exptl_crystal_size_min 0.018
_refine_diff_density_max 2.209
_refine_diff_density_min -2.142
_refine_diff_density_rms 0.203
_refine_ls_abs_structure_details
;
 Classical Flack method preferred over Parsons because s.u. lower.
;
_refine_ls_abs_structure_Flack -0.029(18)
_refine_ls_extinction_method none
_refine_ls_goodness_of_fit_ref 1.040
_refine_ls_hydrogen_treatment constr
_refine_ls_matrix_type full
_refine_ls_number_parameters 1066
_refine_ls_number_reflns 14038
_refine_ls_number_restraints 37
_refine_ls_restrained_S_all 1.040
_refine_ls_R_factor_all 0.0504
_refine_ls_R_factor_gt 0.0474
_refine_ls_shift/su_max 0.004
_refine_ls_shift/su_mean 0.000
_refine_ls_structure_factor_coef Fsqd
_refine_ls_weighting_details 'w=1/[\s^2^(Fo^2^)+(0.0858P)^2^+5.9554P] where P=(Fo^2^+2Fc^2^)/3'
_refine_ls_weighting_scheme calc
_refine_ls_wR_factor_gt 0.1233
_refine_ls_wR_factor_ref 0.1263
_reflns_Friedel_coverage 0.468
_reflns_Friedel_fraction_full 0.509
_reflns_Friedel_fraction_max 0.472
_reflns_number_gt 13290
_reflns_number_total 14038
_reflns_threshold_expression 'I > 2\s(I)'
_cod_data_source_file ic6b01323_si_001.cif
_cod_data_source_block 13
_cod_depositor_comments
;

2020-08-12
Z value and formula fixed to values more according to usual
chemical conventions.                 miguel
;
_cod_original_formula_sum 'C78 H114 Au8 Cl8 N12 O11'
_cod_original_formula_weight 3255.14
_cod_original_formula_moiety 'C68 H92 Au6 Cl4 N12 O8, 2(Au Cl2), 2(C3 H6 O), C4 H10 O'
_cod_original_formula_units_Z 2
_cod_original_cell_volume 4920.81(17)
_cod_original_sg_symbol_H-M 'P 21'
_cod_database_code 4348545
_shelx_space_group_comment
;
The symmetry employed for this shelxl refinement is uniquely defined
by the following loop, which should always be used as a source of
symmetry information in preference to the above space-group names.
They are only intended as comments.
;
_shelxl_version_number 2014-3

loop_
_space_group_symop_operation_xyz
'x, y, z'
'-x, y+1/2, -z'

loop_
_atom_site_label
_atom_site_type_symbol
_atom_site_fract_x
_atom_site_fract_y
_atom_site_fract_z
_atom_site_U_iso_or_equiv
_atom_site_adp_type
_atom_site_occupancy
_atom_site_site_symmetry_order
_atom_site_calc_flag
_atom_site_refinement_flags_posn
_atom_site_refinement_flags_adp
C1 C 0.521(3) 0.4522(12) 0.0545(12) 0.072(9) Uani 1 1 d . .
H1A H 0.6065 0.4442 0.0370 0.109 Uiso 1 1 calc R U
H1B H 0.4646 0.4237 0.0521 0.109 Uiso 1 1 calc R U
H1C H 0.5346 0.4634 0.1048 0.109 Uiso 1 1 calc R U
C2 C 0.540(3) 0.5373(12) 0.0089(18) 0.079(9) Uani 1 1 d . .
H2A H 0.5744 0.5435 0.0591 0.118 Uiso 1 1 calc R U
H2B H 0.4863 0.5647 -0.0095 0.118 Uiso 1 1 calc R U
H2C H 0.6131 0.5326 -0.0212 0.118 Uiso 1 1 calc R U
C3 C 0.454(3) 0.4923(10) 0.0060(12) 0.054(6) Uani 1 1 d . .
H3 H 0.3687 0.5007 0.0264 0.065 Uiso 1 1 calc R U
C4 C 0.419(2) 0.4740(8) -0.0739(10) 0.045(5) Uani 1 1 d . .
H4 H 0.3767 0.5002 -0.1043 0.054 Uiso 1 1 calc R U
C5 C 0.542(2) 0.4547(8) -0.1097(11) 0.043(4) Uani 1 1 d . .
H5A H 0.5435 0.4668 -0.1600 0.052 Uiso 1 1 calc R U
H5B H 0.6254 0.4643 -0.0813 0.052 Uiso 1 1 calc R U
C6 C 0.3992(19) 0.3938(7) -0.0953(9) 0.037(4) Uani 1 1 d . .
C7 C 0.3515(18) 0.3418(8) -0.1028(10) 0.037(4) Uani 1 1 d . .
C8 C 0.420(2) 0.3098(7) -0.1464(10) 0.039(4) Uani 1 1 d . .
H8 H 0.4962 0.3200 -0.1686 0.047 Uiso 1 1 calc R U
C9 C 0.373(2) 0.2632(8) -0.1553(11) 0.044(4) Uani 1 1 d . .
H9 H 0.4137 0.2413 -0.1855 0.053 Uiso 1 1 calc R U
C10 C 0.262(2) 0.2488(8) -0.1188(10) 0.043(4) Uani 1 1 d . .
H10 H 0.2285 0.2172 -0.1236 0.051 Uiso 1 1 calc R U
C11 C 0.203(2) 0.2833(7) -0.0745(9) 0.035(4) Uani 1 1 d . .
C12 C 0.0837(19) 0.2696(7) -0.0355(9) 0.035(4) Uani 1 1 d . .
C13 C -0.084(2) 0.2213(9) -0.0131(12) 0.051(5) Uani 1 1 d . .
H13A H -0.0651 0.1911 0.0138 0.061 Uiso 1 1 calc R U
H13B H -0.1716 0.2188 -0.0407 0.061 Uiso 1 1 calc R U
C14 C -0.0789(19) 0.2649(8) 0.0400(10) 0.039(4) Uani 1 1 d . .
H14 H -0.0682 0.2532 0.0914 0.047 Uiso 1 1 calc R U
C15 C -0.196(2) 0.2992(9) 0.0301(11) 0.048(5) Uani 1 1 d . .
H15 H -0.1755 0.3280 0.0609 0.058 Uiso 1 1 calc R U
C16 C -0.323(2) 0.2742(11) 0.0571(11) 0.055(6) Uani 1 1 d . .
H16A H -0.3988 0.2960 0.0499 0.082 Uiso 1 1 calc R U
H16B H -0.3069 0.2665 0.1089 0.082 Uiso 1 1 calc R U
H16C H -0.3424 0.2447 0.0294 0.082 Uiso 1 1 calc R U
C17 C -0.226(3) 0.3156(15) -0.0484(16) 0.083(11) Uani 1 1 d . .
H17A H -0.1542 0.3362 -0.0620 0.124 Uiso 1 1 calc R U
H17B H -0.3091 0.3336 -0.0531 0.124 Uiso 1 1 calc R U
H17C H -0.2338 0.2877 -0.0805 0.124 Uiso 1 1 calc R U
C18 C 0.003(2) 0.4274(9) 0.2731(11) 0.048(5) Uani 1 1 d . .
H18A H 0.0536 0.4541 0.2961 0.071 Uiso 1 1 calc R U
H18B H 0.0582 0.3985 0.2757 0.071 Uiso 1 1 calc R U
H18C H -0.0759 0.4218 0.2983 0.071 Uiso 1 1 calc R U
C19 C -0.140(2) 0.4805(9) 0.1823(13) 0.055(5) Uani 1 1 d . .
H19A H -0.0946 0.5114 0.1888 0.082 Uiso 1 1 calc R U
H19B H -0.2032 0.4770 0.2189 0.082 Uiso 1 1 calc R U
H19C H -0.1867 0.4790 0.1337 0.082 Uiso 1 1 calc R U
C20 C -0.0381(18) 0.4399(7) 0.1911(10) 0.037(4) Uani 1 1 d . .
H20 H -0.0814 0.4107 0.1685 0.044 Uiso 1 1 calc R U
C21 C 0.084(2) 0.4517(6) 0.1471(10) 0.035(4) Uani 1 1 d . .
H21 H 0.0516 0.4612 0.0965 0.042 Uiso 1 1 calc R U
C22 C 0.181(2) 0.4903(7) 0.1810(10) 0.037(4) Uani 1 1 d . .
H22A H 0.2084 0.5126 0.1435 0.044 Uiso 1 1 calc R U
H22B H 0.1409 0.5089 0.2191 0.044 Uiso 1 1 calc R U
C23 C 0.2827(19) 0.4165(7) 0.1847(9) 0.035(4) Uani 1 1 d . .
C24 C 0.3918(18) 0.3808(9) 0.2033(10) 0.038(4) Uani 1 1 d . .
C25 C 0.5209(18) 0.3979(7) 0.2268(10) 0.036(4) Uani 1 1 d . .
H25 H 0.5374 0.4312 0.2326 0.043 Uiso 1 1 calc R U
C26 C 0.6227(18) 0.3646(8) 0.2412(10) 0.038(4) Uani 1 1 d . .
H26 H 0.7098 0.3750 0.2563 0.045 Uiso 1 1 calc R U
C27 C 0.5948(18) 0.3164(8) 0.2333(11) 0.042(4) Uani 1 1 d . .
H27 H 0.6629 0.2932 0.2409 0.050 Uiso 1 1 calc R U
C28 C 0.4610(17) 0.3019(8) 0.2133(9) 0.034(4) Uani 1 1 d . .
C29 C 0.422(2) 0.2503(8) 0.2127(11) 0.043(5) Uani 1 1 d . .
C30 C 0.464(2) 0.1701(10) 0.2277(16) 0.059(6) Uani 1 1 d . .
H30A H 0.4833 0.1595 0.2787 0.070 Uiso 1 1 calc R U
H30B H 0.4972 0.1456 0.1952 0.070 Uiso 1 1 calc R U
C31 C 0.313(2) 0.1780(8) 0.2098(11) 0.044(4) Uani 1 1 d . .
H31 H 0.2642 0.1640 0.2495 0.052 Uiso 1 1 calc R U
C32 C 0.252(3) 0.1586(9) 0.1345(14) 0.054(5) Uani 1 1 d . .
H32 H 0.1582 0.1700 0.1281 0.065 Uiso 1 1 calc R U
C33 C 0.247(3) 0.1026(11) 0.1374(19) 0.069(7) Uani 1 1 d . .
H33A H 0.3375 0.0900 0.1439 0.103 Uiso 1 1 calc R U
H33B H 0.2029 0.0903 0.0920 0.103 Uiso 1 1 calc R U
H33C H 0.1987 0.0925 0.1782 0.103 Uiso 1 1 calc R U
C34 C 0.324(4) 0.1788(12) 0.0673(16) 0.082(9) Uani 1 1 d . .
H34A H 0.4139 0.1660 0.0692 0.123 Uiso 1 1 calc R U
H34B H 0.3275 0.2139 0.0698 0.123 Uiso 1 1 calc R U
H34C H 0.2746 0.1690 0.0217 0.123 Uiso 1 1 calc R U
C35 C 0.084(6) 0.0933(14) 0.413(3) 0.132(19) Uani 1 1 d . .
H35A H 0.1040 0.0886 0.3628 0.198 Uiso 1 1 calc R U
H35B H -0.0073 0.0832 0.4181 0.198 Uiso 1 1 calc R U
H35C H 0.1444 0.0743 0.4456 0.198 Uiso 1 1 calc R U
C36 C 0.060(5) 0.1559(11) 0.5109(16) 0.099(14) Uani 1 1 d . .
H36A H -0.0277 0.1424 0.5166 0.148 Uiso 1 1 calc R U
H36B H 0.0578 0.1906 0.5186 0.148 Uiso 1 1 calc R U
H36C H 0.1248 0.1414 0.5465 0.148 Uiso 1 1 calc R U
C37 C 0.098(4) 0.1452(11) 0.4324(17) 0.079(9) Uani 1 1 d . .
H37 H 0.1930 0.1545 0.4299 0.095 Uiso 1 1 calc R U
C38 C 0.010(3) 0.1772(10) 0.3766(13) 0.058(6) Uani 1 1 d . .
H38 H 0.0388 0.1722 0.3269 0.070 Uiso 1 1 calc R U
C39 C -0.149(3) 0.1698(12) 0.3733(18) 0.077(9) Uani 1 1 d . .
H39A H -0.1849 0.1595 0.3243 0.092 Uiso 1 1 calc R U
H39B H -0.1719 0.1456 0.4092 0.092 Uiso 1 1 calc R U
C40 C -0.092(2) 0.2464(8) 0.4022(10) 0.042(4) Uani 1 1 d . .
C41 C -0.1311(17) 0.2983(8) 0.4214(10) 0.036(4) Uani 1 1 d . .
C42 C -0.263(2) 0.3150(9) 0.4111(11) 0.048(5) Uani 1 1 d . .
H42 H -0.3338 0.2939 0.3968 0.058 Uiso 1 1 calc R U
C43 C -0.284(2) 0.3633(10) 0.4227(12) 0.051(5) Uani 1 1 d . .
H43 H -0.3714 0.3756 0.4148 0.061 Uiso 1 1 calc R U
C44 C -0.1831(19) 0.3938(9) 0.4454(12) 0.047(5) Uani 1 1 d . .
H44 H -0.1984 0.4268 0.4529 0.056 Uiso 1 1 calc R U
C45 C -0.0500(17) 0.3732(7) 0.4575(9) 0.033(4) Uani 1 1 d . .
C46 C 0.0622(18) 0.4054(7) 0.4869(9) 0.032(3) Uani 1 1 d . .
C47 C 0.165(2) 0.4748(8) 0.5139(12) 0.046(5) Uani 1 1 d . .
H47A H 0.1425 0.4903 0.5594 0.056 Uiso 1 1 calc R U
H47B H 0.2035 0.4992 0.4831 0.056 Uiso 1 1 calc R U
C48 C 0.2636(18) 0.4331(7) 0.5307(9) 0.033(3) Uani 1 1 d . .
H48 H 0.2973 0.4346 0.5832 0.039 Uiso 1 1 calc R U
C49 C 0.3837(18) 0.4297(7) 0.4843(11) 0.038(4) Uani 1 1 d . .
H49 H 0.4268 0.3977 0.4926 0.046 Uiso 1 1 calc R U
C50 C 0.338(2) 0.4350(10) 0.4014(11) 0.052(5) Uani 1 1 d . .
H50A H 0.3080 0.4679 0.3914 0.078 Uiso 1 1 calc R U
H50B H 0.2645 0.4129 0.3884 0.078 Uiso 1 1 calc R U
H50C H 0.4113 0.4275 0.3726 0.078 Uiso 1 1 calc R U
C51 C 0.4855(19) 0.4697(8) 0.5087(13) 0.046(5) Uani 1 1 d . .
H51A H 0.4390 0.5000 0.5137 0.068 Uiso 1 1 calc R U
H51B H 0.5490 0.4732 0.4722 0.068 Uiso 1 1 calc R U
H51C H 0.5325 0.4609 0.5554 0.068 Uiso 1 1 calc R U
C52 C 0.565(3) 0.2793(18) 0.6768(18) 0.099(15) Uani 1 1 d . .
H52A H 0.4770 0.2843 0.6936 0.148 Uiso 1 1 calc R U
H52B H 0.6183 0.3081 0.6863 0.148 Uiso 1 1 calc R U
H52C H 0.6076 0.2521 0.7027 0.148 Uiso 1 1 calc R U
C53 C 0.680(2) 0.2453(11) 0.5678(13) 0.056(6) Uani 1 1 d . .
H53A H 0.6957 0.2150 0.5939 0.084 Uiso 1 1 calc R U
H53B H 0.7536 0.2671 0.5800 0.084 Uiso 1 1 calc R U
H53C H 0.6710 0.2392 0.5154 0.084 Uiso 1 1 calc R U
C54 C 0.550(2) 0.2683(8) 0.5903(11) 0.045(4) Uani 1 1 d . .
H54 H 0.5355 0.2993 0.5638 0.054 Uiso 1 1 calc R U
C55 C 0.432(2) 0.2367(7) 0.5712(10) 0.039(4) Uani 1 1 d . .
H55 H 0.4213 0.2320 0.5174 0.047 Uiso 1 1 calc R U
C56 C 0.429(3) 0.1858(10) 0.6094(18) 0.072(9) Uani 1 1 d . .
H56A H 0.4118 0.1602 0.5728 0.086 Uiso 1 1 calc R U
H56B H 0.5153 0.1792 0.6373 0.086 Uiso 1 1 calc R U
C57 C 0.257(2) 0.2279(7) 0.6420(11) 0.042(4) Uani 1 1 d . .
C58 C 0.138(2) 0.2343(8) 0.6817(12) 0.043(4) Uani 1 1 d . .
C59 C 0.072(2) 0.1934(8) 0.7072(12) 0.050(5) Uani 1 1 d . .
H59 H 0.1058 0.1624 0.6998 0.059 Uiso 1 1 calc R U
C60 C -0.043(2) 0.1988(9) 0.7431(14) 0.053(6) Uani 1 1 d . .
H60 H -0.0902 0.1716 0.7574 0.063 Uiso 1 1 calc R U
C61 C -0.086(2) 0.2445(8) 0.7574(11) 0.044(4) Uani 1 1 d . .
H61 H -0.1621 0.2493 0.7824 0.053 Uiso 1 1 calc R U
C62 C -0.0114(18) 0.2852(8) 0.7338(10) 0.036(4) Uani 1 1 d . .
C63 C -0.0529(19) 0.3356(7) 0.7490(9) 0.035(4) Uani 1 1 d . .
C64 C -0.197(2) 0.3902(9) 0.7864(12) 0.046(5) Uani 1 1 d . .
H64A H -0.2067 0.3958 0.8386 0.055 Uiso 1 1 calc R U
H64B H -0.2781 0.4016 0.7578 0.055 Uiso 1 1 calc R U
C65 C -0.071(2) 0.4171(9) 0.7623(11) 0.046(5) Uani 1 1 d . .
H65 H -0.0272 0.4356 0.8041 0.055 Uiso 1 1 calc R U
C66 C -0.105(4) 0.4519(11) 0.695(2) 0.088(12) Uani 1 1 d . .
H66 H -0.0170 0.4645 0.6827 0.105 Uiso 1 1 calc R U
C67 C -0.159(4) 0.430(2) 0.6304(18) 0.119(19) Uani 1 1 d . .
H67A H -0.2500 0.4206 0.6361 0.179 Uiso 1 1 calc R U
H67B H -0.1066 0.4021 0.6200 0.179 Uiso 1 1 calc R U
H67C H -0.1581 0.4532 0.5902 0.179 Uiso 1 1 calc R U
C68 C -0.174(6) 0.4946(15) 0.724(3) 0.17(3) Uani 1 1 d . .
H68A H -0.1248 0.5057 0.7691 0.253 Uiso 1 1 calc R U
H68B H -0.1792 0.5205 0.6882 0.253 Uiso 1 1 calc R U
H68C H -0.2636 0.4854 0.7345 0.253 Uiso 1 1 calc R U
C69 C 0.807(6) 0.5421(15) 0.379(4) 0.21(4) Uani 1 1 d . .
H69A H 0.7915 0.5767 0.3782 0.311 Uiso 1 1 calc R U
H69B H 0.8309 0.5316 0.4289 0.311 Uiso 1 1 calc R U
H69C H 0.8797 0.5346 0.3492 0.311 Uiso 1 1 calc R U
C70 C 0.681(3) 0.5160(9) 0.3480(11) 0.051(5) Uani 1 1 d . .
C71 C 0.573(4) 0.5462(17) 0.313(3) 0.13(2) Uani 1 1 d . .
H71A H 0.5898 0.5525 0.2621 0.199 Uiso 1 1 calc R U
H71B H 0.5687 0.5765 0.3387 0.199 Uiso 1 1 calc R U
H71C H 0.4885 0.5293 0.3134 0.199 Uiso 1 1 calc R U
C72 C 0.644(4) 0.116(2) 0.807(2) 0.110(15) Uani 1 1 d . .
H72A H 0.7265 0.1169 0.7833 0.165 Uiso 1 1 calc R U
H72B H 0.5695 0.1116 0.7701 0.165 Uiso 1 1 calc R U
H72C H 0.6471 0.0886 0.8409 0.165 Uiso 1 1 calc R U
C73 C 0.627(3) 0.1622(10) 0.8484(15) 0.060(6) Uani 1 1 d . .
C74 C 0.579(3) 0.1581(12) 0.9222(14) 0.073(8) Uani 1 1 d . .
H74A H 0.5752 0.1900 0.9439 0.110 Uiso 1 1 calc R U
H74B H 0.6396 0.1378 0.9529 0.110 Uiso 1 1 calc R U
H74C H 0.4907 0.1438 0.9180 0.110 Uiso 1 1 calc R U
C75 C 0.590(6) 0.0435(16) 0.286(3) 0.17(2) Uani 1 1 d D U
H75A H 0.5863 0.0149 0.3161 0.261 Uiso 1 1 calc R U
H75B H 0.5655 0.0717 0.3129 0.261 Uiso 1 1 calc R U
H75C H 0.5292 0.0399 0.2420 0.261 Uiso 1 1 calc R U
C76 C 0.732(5) 0.0499(17) 0.264(3) 0.181(18) Uani 1 1 d D U
H76A H 0.7948 0.0533 0.3075 0.218 Uiso 1 1 calc R U
H76B H 0.7584 0.0215 0.2363 0.218 Uiso 1 1 calc R U
C77 C 0.834(5) 0.0940(18) 0.183(3) 0.174(17) Uani 1 1 d D U
H77A H 0.8298 0.0695 0.1445 0.209 Uiso 1 1 calc R U
H77B H 0.9190 0.0897 0.2134 0.209 Uiso 1 1 calc R U
C78 C 0.833(5) 0.1446(17) 0.148(3) 0.123(15) Uani 1 1 d D U
H78A H 0.9078 0.1476 0.1182 0.184 Uiso 1 1 calc R U
H78B H 0.7502 0.1489 0.1168 0.184 Uiso 1 1 calc R U
H78C H 0.8395 0.1691 0.1857 0.184 Uiso 1 1 calc R U
N1 N 0.3305(14) 0.4304(6) -0.0775(8) 0.032(3) Uani 1 1 d . .
N2 N 0.2486(16) 0.3294(6) -0.0675(8) 0.037(3) Uani 1 1 d . .
N3 N 0.0467(17) 0.2901(6) 0.0220(8) 0.038(3) Uani 1 1 d . .
N4 N 0.1698(15) 0.4077(6) 0.1448(8) 0.032(3) Uani 1 1 d . .
N5 N 0.3615(13) 0.3350(5) 0.1962(7) 0.028(3) Uani 1 1 d . .
N6 N 0.3064(14) 0.2317(6) 0.2131(8) 0.033(3) Uani 1 1 d . .
N7 N 0.0209(15) 0.2298(6) 0.3952(8) 0.033(2) Uani 1 1 d . .
N8 N -0.0239(15) 0.3265(6) 0.4462(7) 0.034(3) Uani 1 1 d . .
N9 N 0.1758(15) 0.3899(6) 0.5190(8) 0.033(2) Uani 1 1 d . .
N10 N 0.3036(17) 0.2571(5) 0.5950(8) 0.036(3) Uani 1 1 d . .
N11 N 0.0976(17) 0.2800(6) 0.6963(8) 0.037(3) Uani 1 1 d . .
N12 N 0.0161(18) 0.3749(7) 0.7441(8) 0.041(4) Uani 1 1 d . .
O1 O 0.5259(13) 0.4011(6) -0.1091(8) 0.041(3) Uani 1 1 d . .
O2 O 0.0185(15) 0.2309(5) -0.0620(7) 0.043(3) Uani 1 1 d . .
O3 O 0.2971(13) 0.4600(5) 0.2133(7) 0.038(3) Uani 1 1 d . .
O4 O 0.5259(15) 0.2179(6) 0.2159(10) 0.052(4) Uani 1 1 d . .
O5 O -0.2003(16) 0.2176(7) 0.3911(10) 0.062(5) Uani 1 1 d . .
O6 O 0.0470(14) 0.4522(5) 0.4750(8) 0.042(3) Uani 1 1 d . .
O7 O 0.3254(16) 0.1877(6) 0.6572(8) 0.050(4) Uani 1 1 d . .
O8 O -0.1747(13) 0.3399(6) 0.7728(8) 0.046(3) Uani 1 1 d . .
O9 O 0.6763(17) 0.4732(6) 0.3433(9) 0.055(4) Uani 1 1 d . .
O10 O 0.662(2) 0.2020(9) 0.8288(19) 0.110(11) Uani 1 1 d . .
O11 O 0.736(4) 0.0868(13) 0.2245(19) 0.172(14) Uani 1 1 d D U
Cl1 Cl -0.0848(5) 0.4450(3) -0.0385(3) 0.0553(14) Uani 1 1 d . .
Cl2 Cl -0.0762(4) 0.29932(19) 0.2336(3) 0.0408(10) Uani 1 1 d . .
Cl3 Cl 0.4015(4) 0.3021(2) 0.3913(2) 0.0432(10) Uani 1 1 d . .
Cl4 Cl 0.4278(5) 0.4028(3) 0.7100(3) 0.0576(15) Uani 1 1 d . .
Cl5 Cl 0.2431(11) 0.1168(3) 0.8368(6) 0.099(3) Uani 1 1 d . .
Cl6 Cl -0.1065(13) 0.0834(5) 0.9685(8) 0.137(5) Uani 1 1 d . .
Cl7 Cl 0.467(2) 0.6241(6) 0.5486(8) 0.170(8) Uani 1 1 d . .
Cl8 Cl 0.1696(15) 0.5780(4) 0.3671(10) 0.142(6) Uani 1 1 d . .
Au1 Au 0.13445(8) 0.43428(3) -0.05569(4) 0.03724(17) Uani 1 1 d . .
Au2 Au 0.11538(7) 0.34787(3) 0.08340(4) 0.03068(15) Uani 1 1 d . .
Au3 Au 0.12813(6) 0.26685(3) 0.22227(4) 0.03132(15) Uani 1 1 d . .
Au4 Au 0.19958(7) 0.26573(3) 0.39459(4) 0.03270(15) Uani 1 1 d . .
Au5 Au 0.23271(7) 0.32259(2) 0.55595(4) 0.02879(15) Uani 1 1 d . .
Au6 Au 0.20905(8) 0.38532(3) 0.72374(4) 0.0427(2) Uani 1 1 d . .
Au7 Au 0.06765(18) 0.10078(5) 0.90345(9) 0.0959(6) Uani 1 1 d . .
Au8 Au 0.3204(2) 0.60169(5) 0.45926(13) 0.1248(9) Uani 1 1 d . .

loop_
_atom_site_aniso_label
_atom_site_aniso_U_11
_atom_site_aniso_U_22
_atom_site_aniso_U_33
_atom_site_aniso_U_23
_atom_site_aniso_U_13
_atom_site_aniso_U_12
C1 0.083(18) 0.09(2) 0.040(11) 0.013(12) -0.020(11) -0.043(17)
C2 0.080(19) 0.071(19) 0.087(19) -0.037(16) 0.019(15) -0.036(16)
C3 0.058(13) 0.057(14) 0.048(11) -0.020(10) 0.016(10) -0.002(11)
C4 0.058(12) 0.041(11) 0.035(9) -0.002(8) 0.007(8) -0.013(10)
C5 0.043(10) 0.041(11) 0.046(10) -0.002(8) 0.007(8) -0.013(9)
C6 0.036(9) 0.038(10) 0.033(8) 0.001(7) -0.007(7) 0.003(8)
C7 0.033(8) 0.040(10) 0.038(9) -0.009(8) 0.005(7) 0.001(8)
C8 0.045(10) 0.034(10) 0.038(9) -0.002(7) 0.005(7) 0.018(8)
C9 0.053(11) 0.033(10) 0.047(10) -0.007(8) 0.006(8) 0.015(9)
C10 0.050(11) 0.035(10) 0.041(9) -0.002(8) -0.004(8) 0.006(8)
C11 0.053(11) 0.025(8) 0.028(8) -0.001(6) 0.003(7) 0.006(8)
C12 0.046(9) 0.027(8) 0.032(8) 0.005(7) 0.004(7) -0.005(8)
C13 0.061(13) 0.049(13) 0.045(10) -0.010(9) 0.019(9) -0.027(11)
C14 0.047(10) 0.030(9) 0.038(8) -0.007(8) -0.001(7) -0.003(8)
C15 0.050(11) 0.050(13) 0.044(10) -0.010(9) 0.000(8) -0.012(10)
C16 0.051(12) 0.072(17) 0.043(10) -0.003(10) 0.010(8) -0.017(12)
C17 0.047(13) 0.12(3) 0.074(16) 0.040(18) -0.023(12) -0.021(16)
C18 0.057(12) 0.046(12) 0.039(9) -0.006(8) -0.001(8) 0.001(10)
C19 0.055(13) 0.046(13) 0.062(13) 0.002(10) 0.000(10) 0.013(10)
C20 0.031(8) 0.031(9) 0.047(10) 0.010(8) -0.002(7) -0.005(7)
C21 0.050(10) 0.015(7) 0.038(8) -0.006(6) 0.003(7) 0.011(7)
C22 0.045(10) 0.024(9) 0.041(9) 0.000(7) -0.001(7) 0.005(8)
C23 0.039(9) 0.035(10) 0.031(8) -0.015(7) 0.006(7) -0.009(8)
C24 0.027(8) 0.055(12) 0.033(8) -0.011(8) 0.005(6) -0.005(8)
C25 0.032(9) 0.039(10) 0.038(8) -0.017(7) 0.012(7) -0.009(7)
C26 0.028(8) 0.050(11) 0.036(8) -0.006(8) 0.006(6) -0.012(8)
C27 0.022(8) 0.049(12) 0.055(10) -0.005(9) 0.004(7) 0.004(8)
C28 0.029(8) 0.046(10) 0.027(7) 0.005(7) 0.006(6) 0.008(8)
C29 0.048(11) 0.044(11) 0.039(9) 0.004(8) 0.015(8) 0.021(9)
C30 0.045(12) 0.051(14) 0.082(16) 0.003(12) 0.015(11) 0.019(10)
C31 0.047(11) 0.038(11) 0.049(10) 0.007(8) 0.021(8) 0.004(9)
C32 0.054(12) 0.047(13) 0.063(13) 0.001(10) 0.015(10) -0.003(10)
C33 0.043(12) 0.049(14) 0.12(2) 0.009(15) 0.021(13) -0.011(11)
C34 0.12(3) 0.061(19) 0.067(16) -0.002(14) 0.020(17) 0.011(19)
C35 0.22(6) 0.05(2) 0.12(3) -0.02(2) -0.02(3) 0.00(3)
C36 0.19(4) 0.043(16) 0.062(16) 0.011(13) 0.02(2) -0.02(2)
C37 0.12(3) 0.038(14) 0.073(17) 0.008(12) -0.003(17) -0.009(16)
C38 0.074(16) 0.055(15) 0.047(11) -0.020(10) 0.024(10) -0.024(12)
C39 0.075(18) 0.069(19) 0.09(2) -0.042(16) 0.039(15) -0.034(15)
C40 0.052(11) 0.045(11) 0.031(8) -0.005(8) 0.013(8) -0.002(9)
C41 0.019(7) 0.055(12) 0.036(8) -0.006(8) 0.009(6) -0.001(8)
C42 0.042(10) 0.059(15) 0.044(10) 0.004(9) 0.010(8) -0.009(10)
C43 0.028(9) 0.070(16) 0.053(11) 0.019(10) -0.001(8) 0.010(9)
C44 0.029(9) 0.053(13) 0.059(11) 0.017(10) 0.007(8) 0.019(9)
C45 0.027(8) 0.044(10) 0.029(7) 0.013(7) 0.004(6) -0.005(7)
C46 0.038(9) 0.027(8) 0.034(8) 0.005(6) 0.014(7) 0.005(7)
C47 0.047(11) 0.039(11) 0.053(11) 0.009(9) 0.004(9) 0.003(9)
C48 0.039(9) 0.028(8) 0.031(8) -0.006(6) 0.005(6) -0.006(7)
C49 0.033(8) 0.031(9) 0.050(10) 0.001(8) 0.002(7) -0.009(7)
C50 0.060(13) 0.059(14) 0.039(10) 0.006(9) 0.017(9) -0.001(11)
C51 0.031(9) 0.045(12) 0.064(12) -0.011(9) 0.017(8) -0.009(8)
C52 0.047(14) 0.16(4) 0.09(2) -0.05(2) -0.009(13) 0.031(19)
C53 0.041(11) 0.070(16) 0.055(12) 0.000(11) -0.005(9) 0.002(11)
C54 0.052(11) 0.035(10) 0.045(10) 0.002(8) -0.006(8) 0.009(9)
C55 0.058(11) 0.029(10) 0.032(8) 0.002(7) 0.007(7) 0.021(8)
C56 0.063(15) 0.050(14) 0.11(2) 0.039(15) 0.049(15) 0.041(13)
C57 0.051(11) 0.018(8) 0.055(11) 0.006(7) -0.001(9) 0.006(8)
C58 0.042(10) 0.033(10) 0.054(11) 0.008(8) 0.009(8) 0.005(8)
C59 0.058(13) 0.033(11) 0.057(12) 0.011(9) 0.001(10) 0.003(9)
C60 0.052(12) 0.039(12) 0.071(14) 0.023(10) 0.025(11) -0.001(10)
C61 0.044(10) 0.043(11) 0.045(10) 0.011(8) 0.008(8) -0.006(9)
C62 0.028(8) 0.047(11) 0.034(8) -0.013(7) 0.008(6) 0.003(7)
C63 0.036(9) 0.041(11) 0.027(7) -0.006(7) -0.006(6) 0.007(7)
C64 0.051(11) 0.042(11) 0.048(10) -0.002(9) 0.020(9) 0.000(9)
C65 0.048(11) 0.050(12) 0.042(10) -0.022(9) 0.013(8) -0.009(9)
C66 0.09(2) 0.048(16) 0.13(3) 0.036(17) 0.08(2) 0.022(15)
C67 0.09(3) 0.20(6) 0.062(18) 0.05(3) 0.000(17) 0.04(3)
C68 0.24(6) 0.06(2) 0.24(6) 0.05(3) 0.19(6) 0.05(3)
C69 0.23(6) 0.05(2) 0.30(7) 0.01(3) -0.20(6) -0.05(3)
C70 0.073(15) 0.039(12) 0.041(10) -0.006(8) 0.009(10) -0.008(11)
C71 0.10(3) 0.09(3) 0.21(5) 0.08(3) 0.00(3) 0.04(2)
C72 0.10(3) 0.14(5) 0.09(3) -0.04(3) 0.02(2) 0.01(3)
C73 0.063(14) 0.048(14) 0.069(14) 0.009(11) 0.005(11) -0.003(12)
C74 0.10(2) 0.064(18) 0.052(13) -0.002(12) 0.019(14) -0.030(17)
C75 0.35(6) 0.06(2) 0.12(3) -0.02(2) 0.10(4) 0.01(3)
C76 0.33(5) 0.08(3) 0.14(3) 0.04(2) 0.07(3) 0.02(3)
C77 0.31(5) 0.13(3) 0.09(3) 0.04(2) 0.05(3) 0.03(3)
C78 0.15(4) 0.11(3) 0.11(3) 0.02(2) 0.05(3) 0.01(3)
N1 0.032(7) 0.029(7) 0.035(7) -0.002(6) -0.003(5) 0.002(6)
N2 0.038(8) 0.036(9) 0.036(7) -0.005(6) 0.004(6) -0.008(7)
N3 0.050(9) 0.033(8) 0.030(7) -0.007(6) 0.001(6) -0.006(7)
N4 0.038(8) 0.025(7) 0.034(7) 0.001(6) 0.002(6) -0.003(6)
N5 0.020(6) 0.030(8) 0.035(7) -0.003(5) 0.004(5) -0.004(5)
N6 0.029(7) 0.044(9) 0.030(7) 0.002(6) 0.016(5) 0.007(6)
N7 0.035(5) 0.030(5) 0.035(5) 0.006(4) 0.003(4) 0.002(4)
N8 0.039(8) 0.035(8) 0.028(6) 0.007(6) 0.006(5) -0.003(7)
N9 0.035(5) 0.030(5) 0.035(5) 0.006(4) 0.003(4) 0.002(4)
N10 0.052(9) 0.015(7) 0.042(7) 0.008(5) 0.010(6) 0.016(6)
N11 0.044(8) 0.037(9) 0.029(6) 0.010(6) -0.006(6) -0.001(7)
N12 0.051(9) 0.048(10) 0.026(7) -0.011(6) 0.008(6) -0.001(8)
O1 0.029(6) 0.044(8) 0.050(7) 0.001(6) 0.011(5) 0.000(5)
O2 0.054(8) 0.036(7) 0.039(6) -0.005(5) 0.003(6) -0.001(6)
O3 0.035(6) 0.035(7) 0.045(7) -0.007(5) 0.005(5) -0.005(6)
O4 0.033(7) 0.045(9) 0.079(10) 0.016(7) 0.011(7) 0.016(6)
O5 0.042(8) 0.075(12) 0.071(10) -0.035(9) 0.016(7) -0.023(8)
O6 0.038(7) 0.033(7) 0.057(8) 0.008(6) 0.014(6) 0.006(6)
O7 0.061(9) 0.037(8) 0.056(8) 0.017(6) 0.024(7) 0.014(7)
O8 0.033(6) 0.051(9) 0.055(8) -0.007(6) 0.014(6) -0.007(6)
O9 0.063(10) 0.039(9) 0.062(9) -0.003(7) -0.006(7) -0.001(7)
O10 0.079(15) 0.057(13) 0.21(3) 0.055(17) 0.067(18) 0.016(11)
O11 0.32(4) 0.10(2) 0.11(2) 0.054(16) 0.06(2) 0.04(2)
Cl1 0.038(2) 0.076(4) 0.051(3) -0.016(3) -0.0009(19) 0.005(2)
Cl2 0.0275(18) 0.049(3) 0.047(2) 0.0073(19) 0.0104(16) 0.0098(18)
Cl3 0.0280(19) 0.063(3) 0.039(2) 0.000(2) 0.0056(15) -0.006(2)
Cl4 0.041(2) 0.087(4) 0.044(2) 0.011(2) -0.0037(19) -0.022(3)
Cl5 0.115(7) 0.048(4) 0.123(7) -0.006(4) -0.046(6) 0.007(4)
Cl6 0.121(9) 0.092(8) 0.190(12) -0.074(8) -0.032(8) 0.030(7)
Cl7 0.237(18) 0.147(13) 0.141(11) 0.078(10) 0.105(12) 0.050(13)
Cl8 0.155(11) 0.066(6) 0.221(14) 0.048(8) 0.104(11) 0.024(7)
Au1 0.0343(4) 0.0408(4) 0.0364(3) -0.0037(3) 0.0019(3) 0.0008(3)
Au2 0.0352(3) 0.0266(3) 0.0299(3) -0.0032(2) 0.0013(2) -0.0016(3)
Au3 0.0253(3) 0.0365(4) 0.0329(3) 0.0026(3) 0.0063(2) 0.0011(3)
Au4 0.0283(3) 0.0393(4) 0.0311(3) -0.0006(3) 0.0061(2) -0.0001(3)
Au5 0.0326(3) 0.0239(3) 0.0298(3) 0.0030(2) 0.0030(2) 0.0020(3)
Au6 0.0411(4) 0.0526(5) 0.0338(3) 0.0041(3) 0.0007(3) -0.0109(4)
Au7 0.1127(11) 0.0455(6) 0.1179(11) -0.0348(7) -0.0543(9) 0.0271(7)
Au8 0.1690(18) 0.0451(7) 0.1813(19) 0.0404(10) 0.1322(17) 0.0277(9)

loop_
_atom_type_symbol
_atom_type_description
_atom_type_scat_dispersion_real
_atom_type_scat_dispersion_imag
_atom_type_scat_source
C C 0.0181 0.0091 'International Tables Vol C Tables 4.2.6.8 and 6.1.1.4'
H H 0.0000 0.0000 'International Tables Vol C Tables 4.2.6.8 and 6.1.1.4'
N N 0.0311 0.0180 'International Tables Vol C Tables 4.2.6.8 and 6.1.1.4'
O O 0.0492 0.0322 'International Tables Vol C Tables 4.2.6.8 and 6.1.1.4'
Cl Cl 0.3639 0.7018 'International Tables Vol C Tables 4.2.6.8 and 6.1.1.4'
Au Au -4.4197 7.2980 'International Tables Vol C Tables 4.2.6.8 and 6.1.1.4'

loop_
_geom_angle_atom_site_label_1
_geom_angle_atom_site_label_2
_geom_angle_atom_site_label_3
_geom_angle
C3 C1 H1A 109.5
C3 C1 H1B 109.5
H1A C1 H1B 109.5
C3 C1 H1C 109.5
H1A C1 H1C 109.5
H1B C1 H1C 109.5
C3 C2 H2A 109.5
C3 C2 H2B 109.5
H2A C2 H2B 109.5
C3 C2 H2C 109.5
H2A C2 H2C 109.5
H2B C2 H2C 109.5
C2 C3 C1 111(2)
C2 C3 C4 112(2)
C1 C3 C4 111(2)
C2 C3 H3 107.7
C1 C3 H3 107.7
C4 C3 H3 107.7
N1 C4 C5 101.6(17)
N1 C4 C3 112.6(17)
C5 C4 C3 113.1(19)
N1 C4 H4 109.7
C5 C4 H4 109.7
C3 C4 H4 109.7
O1 C5 C4 104.2(15)
O1 C5 H5A 110.9
C4 C5 H5A 110.9
O1 C5 H5B 110.9
C4 C5 H5B 110.9
H5A C5 H5B 108.9
N1 C6 O1 118.3(18)
N1 C6 C7 126.6(18)
O1 C6 C7 115.1(17)
N2 C7 C8 124(2)
N2 C7 C6 117.3(17)
C8 C7 C6 118.5(18)
C9 C8 C7 117.9(19)
C9 C8 H8 121.0
C7 C8 H8 121.0
C8 C9 C10 119.3(18)
C8 C9 H9 120.4
C10 C9 H9 120.4
C9 C10 C11 118(2)
C9 C10 H10 120.9
C11 C10 H10 120.9
N2 C11 C10 122.2(19)
N2 C11 C12 118.0(16)
C10 C11 C12 119.7(18)
N3 C12 O2 119.3(17)
N3 C12 C11 125.6(17)
O2 C12 C11 115.0(16)
O2 C13 C14 105.2(16)
O2 C13 H13A 110.7
C14 C13 H13A 110.7
O2 C13 H13B 110.7
C14 C13 H13B 110.7
H13A C13 H13B 108.8
N3 C14 C15 110.2(17)
N3 C14 C13 101.7(15)
C15 C14 C13 115.6(17)
N3 C14 H14 109.7
C15 C14 H14 109.7
C13 C14 H14 109.7
C17 C15 C14 113(2)
C17 C15 C16 109.6(18)
C14 C15 C16 110(2)
C17 C15 H15 108.2
C14 C15 H15 108.2
C16 C15 H15 108.2
C15 C16 H16A 109.5
C15 C16 H16B 109.5
H16A C16 H16B 109.5
C15 C16 H16C 109.5
H16A C16 H16C 109.5
H16B C16 H16C 109.5
C15 C17 H17A 109.5
C15 C17 H17B 109.5
H17A C17 H17B 109.5
C15 C17 H17C 109.5
H17A C17 H17C 109.5
H17B C17 H17C 109.5
C20 C18 H18A 109.5
C20 C18 H18B 109.5
H18A C18 H18B 109.5
C20 C18 H18C 109.5
H18A C18 H18C 109.5
H18B C18 H18C 109.5
C20 C19 H19A 109.5
C20 C19 H19B 109.5
H19A C19 H19B 109.5
C20 C19 H19C 109.5
H19A C19 H19C 109.5
H19B C19 H19C 109.5
C19 C20 C18 112.7(18)
C19 C20 C21 110.2(16)
C18 C20 C21 112.8(16)
C19 C20 H20 106.9
C18 C20 H20 106.9
C21 C20 H20 106.9
N4 C21 C22 103.2(15)
N4 C21 C20 109.2(15)
C22 C21 C20 115.9(15)
N4 C21 H21 109.4
C22 C21 H21 109.4
C20 C21 H21 109.4
O3 C22 C21 102.3(14)
O3 C22 H22A 111.3
C21 C22 H22A 111.3
O3 C22 H22B 111.3
C21 C22 H22B 111.3
H22A C22 H22B 109.2
O3 C23 N4 116.7(18)
O3 C23 C24 117.5(16)
N4 C23 C24 125.8(17)
N5 C24 C25 124(2)
N5 C24 C23 117.3(16)
C25 C24 C23 119.1(19)
C26 C25 C24 118.7(19)
C26 C25 H25 120.6
C24 C25 H25 120.6
C27 C26 C25 119.1(17)
C27 C26 H26 120.4
C25 C26 H26 120.4
C26 C27 C28 118.9(19)
C26 C27 H27 120.6
C28 C27 H27 120.6
N5 C28 C27 121.7(19)
N5 C28 C29 117.1(16)
C27 C28 C29 121.1(18)
N6 C29 O4 115(2)
N6 C29 C28 129.1(18)
O4 C29 C28 115.5(19)
O4 C30 C31 105.2(18)
O4 C30 H30A 110.7
C31 C30 H30A 110.7
O4 C30 H30B 110.7
C31 C30 H30B 110.7
H30A C30 H30B 108.8
N6 C31 C30 100.4(18)
N6 C31 C32 111.4(17)
C30 C31 C32 116.3(19)
N6 C31 H31 109.4
C30 C31 H31 109.4
C32 C31 H31 109.4
C33 C32 C31 109(2)
C33 C32 C34 113(2)
C31 C32 C34 113(2)
C33 C32 H32 107.0
C31 C32 H32 107.0
C34 C32 H32 107.0
C32 C33 H33A 109.5
C32 C33 H33B 109.5
H33A C33 H33B 109.5
C32 C33 H33C 109.5
H33A C33 H33C 109.5
H33B C33 H33C 109.5
C32 C34 H34A 109.5
C32 C34 H34B 109.5
H34A C34 H34B 109.5
C32 C34 H34C 109.5
H34A C34 H34C 109.5
H34B C34 H34C 109.5
C37 C35 H35A 109.5
C37 C35 H35B 109.5
H35A C35 H35B 109.5
C37 C35 H35C 109.5
H35A C35 H35C 109.5
H35B C35 H35C 109.5
C37 C36 H36A 109.5
C37 C36 H36B 109.5
H36A C36 H36B 109.5
C37 C36 H36C 109.5
H36A C36 H36C 109.5
H36B C36 H36C 109.5
C35 C37 C36 112(3)
C35 C37 C38 111(3)
C36 C37 C38 109(3)
C35 C37 H37 108.4
C36 C37 H37 108.4
C38 C37 H37 108.4
N7 C38 C37 112(2)
N7 C38 C39 101(2)
C37 C38 C39 117(3)
N7 C38 H38 108.8
C37 C38 H38 108.8
C39 C38 H38 108.8
O5 C39 C38 104.3(19)
O5 C39 H39A 110.9
C38 C39 H39A 110.9
O5 C39 H39B 110.9
C38 C39 H39B 110.9
H39A C39 H39B 108.9
N7 C40 O5 120(2)
N7 C40 C41 129(2)
O5 C40 C41 111.4(18)
N8 C41 C42 124(2)
N8 C41 C40 113.2(16)
C42 C41 C40 122.4(19)
C43 C42 C41 117(2)
C43 C42 H42 121.3
C41 C42 H42 121.3
C44 C43 C42 122(2)
C44 C43 H43 119.1
C42 C43 H43 119.1
C43 C44 C45 117(2)
C43 C44 H44 121.3
C45 C44 H44 121.3
N8 C45 C44 123.0(18)
N8 C45 C46 118.5(16)
C44 C45 C46 118.5(19)
N9 C46 O6 118.6(18)
N9 C46 C45 124.5(17)
O6 C46 C45 116.8(16)
O6 C47 C48 104.9(16)
O6 C47 H47A 110.8
C48 C47 H47A 110.8
O6 C47 H47B 110.8
C48 C47 H47B 110.8
H47A C47 H47B 108.8
N9 C48 C47 102.2(15)
N9 C48 C49 110.9(14)
C47 C48 C49 117.3(17)
N9 C48 H48 108.7
C47 C48 H48 108.7
C49 C48 H48 108.7
C48 C49 C51 109.2(16)
C48 C49 C50 110.6(16)
C51 C49 C50 110.3(18)
C48 C49 H49 108.9
C51 C49 H49 108.9
C50 C49 H49 108.9
C49 C50 H50A 109.5
C49 C50 H50B 109.5
H50A C50 H50B 109.5
C49 C50 H50C 109.5
H50A C50 H50C 109.5
H50B C50 H50C 109.5
C49 C51 H51A 109.5
C49 C51 H51B 109.5
H51A C51 H51B 109.5
C49 C51 H51C 109.5
H51A C51 H51C 109.5
H51B C51 H51C 109.5
C54 C52 H52A 109.5
C54 C52 H52B 109.5
H52A C52 H52B 109.5
C54 C52 H52C 109.5
H52A C52 H52C 109.5
H52B C52 H52C 109.5
C54 C53 H53A 109.5
C54 C53 H53B 109.5
H53A C53 H53B 109.5
C54 C53 H53C 109.5
H53A C53 H53C 109.5
H53B C53 H53C 109.5
C55 C54 C53 111.9(19)
C55 C54 C52 110(2)
C53 C54 C52 109.6(18)
C55 C54 H54 108.4
C53 C54 H54 108.4
C52 C54 H54 108.4
C54 C55 N10 113.5(16)
C54 C55 C56 117.6(19)
N10 C55 C56 99.2(15)
C54 C55 H55 108.7
N10 C55 H55 108.7
C56 C55 H55 108.7
O7 C56 C55 106.2(16)
O7 C56 H56A 110.5
C55 C56 H56A 110.5
O7 C56 H56B 110.5
C55 C56 H56B 110.5
H56A C56 H56B 108.7
N10 C57 O7 116.5(19)
N10 C57 C58 127.9(18)
O7 C57 C58 115.5(18)
N11 C58 C59 121.2(19)
N11 C58 C57 118.9(19)
C59 C58 C57 120(2)
C60 C59 C58 121(2)
C60 C59 H59 119.7
C58 C59 H59 119.7
C61 C60 C59 119(2)
C61 C60 H60 120.7
C59 C60 H60 120.7
C60 C61 C62 119.0(19)
C60 C61 H61 120.5
C62 C61 H61 120.5
N11 C62 C61 122.5(19)
N11 C62 C63 116.6(18)
C61 C62 C63 120.9(17)
N12 C63 O8 117.3(18)
N12 C63 C62 127.6(18)
O8 C63 C62 115.0(18)
O8 C64 C65 105.4(16)
O8 C64 H64A 110.7
C65 C64 H64A 110.7
O8 C64 H64B 110.7
C65 C64 H64B 110.7
H64A C64 H64B 108.8
N12 C65 C64 101.3(18)
N12 C65 C66 112.6(17)
C64 C65 C66 113(2)
N12 C65 H65 110.0
C64 C65 H65 110.0
C66 C65 H65 110.0
C67 C66 C68 119(4)
C67 C66 C65 116(3)
C68 C66 C65 106(3)
C67 C66 H66 104.8
C68 C66 H66 104.8
C65 C66 H66 104.8
C66 C67 H67A 109.5
C66 C67 H67B 109.5
H67A C67 H67B 109.5
C66 C67 H67C 109.5
H67A C67 H67C 109.5
H67B C67 H67C 109.5
C66 C68 H68A 109.5
C66 C68 H68B 109.5
H68A C68 H68B 109.5
C66 C68 H68C 109.5
H68A C68 H68C 109.5
H68B C68 H68C 109.5
C70 C69 H69A 109.5
C70 C69 H69B 109.5
H69A C69 H69B 109.5
C70 C69 H69C 109.5
H69A C69 H69C 109.5
H69B C69 H69C 109.5
O9 C70 C71 120(3)
O9 C70 C69 122(3)
C71 C70 C69 117(3)
C70 C71 H71A 109.5
C70 C71 H71B 109.5
H71A C71 H71B 109.5
C70 C71 H71C 109.5
H71A C71 H71C 109.5
H71B C71 H71C 109.5
C73 C72 H72A 109.5
C73 C72 H72B 109.5
H72A C72 H72B 109.5
C73 C72 H72C 109.5
H72A C72 H72C 109.5
H72B C72 H72C 109.5
O10 C73 C74 118(3)
O10 C73 C72 125(3)
C74 C73 C72 117(3)
C73 C74 H74A 109.5
C73 C74 H74B 109.5
H74A C74 H74B 109.5
C73 C74 H74C 109.5
H74A C74 H74C 109.5
H74B C74 H74C 109.5
C76 C75 H75A 109.5
C76 C75 H75B 109.5
H75A C75 H75B 109.5
C76 C75 H75C 109.5
H75A C75 H75C 109.5
H75B C75 H75C 109.5
O11 C76 C75 109(3)
O11 C76 H76A 110.0
C75 C76 H76A 110.0
O11 C76 H76B 110.0
C75 C76 H76B 110.0
H76A C76 H76B 108.4
O11 C77 C78 114(4)
O11 C77 H77A 108.8
C78 C77 H77A 108.8
O11 C77 H77B 108.8
C78 C77 H77B 108.8
H77A C77 H77B 107.7
C77 C78 H78A 109.5
C77 C78 H78B 109.5
H78A C78 H78B 109.5
C77 C78 H78C 109.5
H78A C78 H78C 109.5
H78B C78 H78C 109.5
C6 N1 C4 108.1(16)
C6 N1 Au1 129.8(14)
C4 N1 Au1 122.0(13)
C7 N2 C11 118.1(17)
C12 N3 C14 106.7(15)
C12 N3 Au2 133.8(14)
C14 N3 Au2 119.5(11)
C23 N4 C21 107.9(15)
C23 N4 Au2 129.0(13)
C21 N4 Au2 123.1(11)
C24 N5 C28 117.8(15)
C29 N6 C31 111.1(16)
C29 N6 Au3 127.8(15)
C31 N6 Au3 121.1(12)
C40 N7 C38 109.5(19)
C40 N7 Au4 129.1(15)
C38 N7 Au4 121.1(14)
C45 N8 C41 116.0(16)
C46 N9 C48 106.6(15)
C46 N9 Au5 130.7(13)
C48 N9 Au5 122.5(11)
C57 N10 C55 109.2(15)
C57 N10 Au5 130.1(13)
C55 N10 Au5 120.7(11)
C62 N11 C58 118.0(18)
C63 N12 C65 107.8(16)
C63 N12 Au6 131.1(15)
C65 N12 Au6 120.9(14)
C6 O1 C5 105.1(16)
C12 O2 C13 106.1(15)
C23 O3 C22 107.3(14)
C29 O4 C30 105.0(16)
C40 O5 C39 105.5(18)
C46 O6 C47 105.0(15)
C57 O7 C56 107.5(16)
C63 O8 C64 107.7(16)
C76 O11 C77 121(4)
N1 Au1 Cl1 174.5(5)
N3 Au2 N4 175.7(7)
N3 Au2 Au3 83.3(5)
N4 Au2 Au3 97.6(4)
N6 Au3 Cl2 175.1(5)
N6 Au3 Au4 87.4(4)
Cl2 Au3 Au4 92.25(12)
N6 Au3 Au2 103.1(4)
Cl2 Au3 Au2 80.40(12)
Au4 Au3 Au2 138.06(3)
N7 Au4 Cl3 177.1(5)
N7 Au4 Au3 83.7(4)
Cl3 Au4 Au3 95.33(11)
N7 Au4 Au5 103.9(4)
Cl3 Au4 Au5 78.24(12)
Au3 Au4 Au5 150.63(3)
N9 Au5 N10 175.8(7)
N9 Au5 Au4 97.7(4)
N10 Au5 Au4 84.1(4)
N12 Au6 Cl4 174.2(5)
Cl6 Au7 Cl5 178.9(3)
Cl7 Au8 Cl8 179.7(5)

loop_
_geom_bond_atom_site_label_1
_geom_bond_atom_site_label_2
_geom_bond_distance
C1 C3 1.52(4)
C1 H1A 0.9600
C1 H1B 0.9600
C1 H1C 0.9600
C2 C3 1.50(4)
C2 H2A 0.9600
C2 H2B 0.9600
C2 H2C 0.9600
C3 C4 1.54(3)
C3 H3 0.9800
C4 N1 1.48(3)
C4 C5 1.53(3)
C4 H4 0.9800
C5 O1 1.47(3)
C5 H5A 0.9700
C5 H5B 0.9700
C6 N1 1.27(3)
C6 O1 1.32(2)
C6 C7 1.50(3)
C7 N2 1.30(2)
C7 C8 1.40(3)
C8 C9 1.37(3)
C8 H8 0.9300
C9 C10 1.39(3)
C9 H9 0.9300
C10 C11 1.40(3)
C10 H10 0.9300
C11 N2 1.34(3)
C11 C12 1.49(3)
C12 N3 1.27(2)
C12 O2 1.31(2)
C13 O2 1.43(2)
C13 C14 1.53(3)
C13 H13A 0.9700
C13 H13B 0.9700
C14 N3 1.49(3)
C14 C15 1.50(3)
C14 H14 0.9800
C15 C17 1.50(3)
C15 C16 1.55(3)
C15 H15 0.9800
C16 H16A 0.9600
C16 H16B 0.9600
C16 H16C 0.9600
C17 H17A 0.9600
C17 H17B 0.9600
C17 H17C 0.9600
C18 C20 1.54(3)
C18 H18A 0.9600
C18 H18B 0.9600
C18 H18C 0.9600
C19 C20 1.50(3)
C19 H19A 0.9600
C19 H19B 0.9600
C19 H19C 0.9600
C20 C21 1.54(3)
C20 H20 0.9800
C21 N4 1.48(2)
C21 C22 1.53(3)
C21 H21 0.9800
C22 O3 1.50(2)
C22 H22A 0.9700
C22 H22B 0.9700
C23 O3 1.30(2)
C23 N4 1.30(2)
C23 C24 1.48(3)
C24 N5 1.29(3)
C24 C25 1.40(2)
C25 C26 1.37(3)
C25 H25 0.9300
C26 C27 1.35(3)
C26 H26 0.9300
C27 C28 1.41(3)
C27 H27 0.9300
C28 N5 1.36(2)
C28 C29 1.46(3)
C29 N6 1.26(3)
C29 O4 1.36(2)
C30 O4 1.47(3)
C30 C31 1.53(3)
C30 H30A 0.9700
C30 H30B 0.9700
C31 N6 1.47(3)
C31 C32 1.54(3)
C31 H31 0.9800
C32 C33 1.53(4)
C32 C34 1.57(4)
C32 H32 0.9800
C33 H33A 0.9600
C33 H33B 0.9600
C33 H33C 0.9600
C34 H34A 0.9600
C34 H34B 0.9600
C34 H34C 0.9600
C35 C37 1.47(5)
C35 H35A 0.9600
C35 H35B 0.9600
C35 H35C 0.9600
C36 C37 1.53(4)
C36 H36A 0.9600
C36 H36B 0.9600
C36 H36C 0.9600
C37 C38 1.55(4)
C37 H37 0.9800
C38 N7 1.48(3)
C38 C39 1.59(4)
C38 H38 0.9800
C39 O5 1.45(4)
C39 H39A 0.9700
C39 H39B 0.9700
C40 N7 1.23(3)
C40 O5 1.34(3)
C40 C41 1.52(3)
C41 N8 1.36(2)
C41 C42 1.39(3)
C42 C43 1.36(4)
C42 H42 0.9300
C43 C44 1.34(3)
C43 H43 0.9300
C44 C45 1.44(2)
C44 H44 0.9300
C45 N8 1.33(3)
C45 C46 1.48(3)
C46 N9 1.30(2)
C46 O6 1.31(2)
C47 O6 1.46(3)
C47 C48 1.52(3)
C47 H47A 0.9700
C47 H47B 0.9700
C48 N9 1.47(2)
C48 C49 1.53(3)
C48 H48 0.9800
C49 C51 1.53(3)
C49 C50 1.54(3)
C49 H49 0.9800
C50 H50A 0.9600
C50 H50B 0.9600
C50 H50C 0.9600
C51 H51A 0.9600
C51 H51B 0.9600
C51 H51C 0.9600
C52 C54 1.59(3)
C52 H52A 0.9600
C52 H52B 0.9600
C52 H52C 0.9600
C53 C54 1.53(3)
C53 H53A 0.9600
C53 H53B 0.9600
C53 H53C 0.9600
C54 C55 1.48(3)
C54 H54 0.9800
C55 N10 1.49(2)
C55 C56 1.56(3)
C55 H55 0.9800
C56 O7 1.41(3)
C56 H56A 0.9700
C56 H56B 0.9700
C57 N10 1.29(3)
C57 O7 1.31(2)
C57 C58 1.45(3)
C58 N11 1.35(3)
C58 C59 1.40(3)
C59 C60 1.37(3)
C59 H59 0.9300
C60 C61 1.36(3)
C60 H60 0.9300
C61 C62 1.42(3)
C61 H61 0.9300
C62 N11 1.34(2)
C62 C63 1.48(3)
C63 N12 1.28(3)
C63 O8 1.33(2)
C64 O8 1.42(3)
C64 C65 1.55(3)
C64 H64A 0.9700
C64 H64B 0.9700
C65 N12 1.50(3)
C65 C66 1.56(4)
C65 H65 0.9800
C66 C67 1.37(6)
C66 C68 1.49(5)
C66 H66 0.9800
C67 H67A 0.9600
C67 H67B 0.9600
C67 H67C 0.9600
C68 H68A 0.9600
C68 H68B 0.9600
C68 H68C 0.9600
C69 C70 1.51(4)
C69 H69A 0.9600
C69 H69B 0.9600
C69 H69C 0.9600
C70 O9 1.18(3)
C70 C71 1.46(4)
C71 H71A 0.9600
C71 H71B 0.9600
C71 H71C 0.9600
C72 C73 1.50(5)
C72 H72A 0.9600
C72 H72B 0.9600
C72 H72C 0.9600
C73 O10 1.21(4)
C73 C74 1.46(4)
C74 H74A 0.9600
C74 H74B 0.9600
C74 H74C 0.9600
C75 C76 1.51(2)
C75 H75A 0.9600
C75 H75B 0.9600
C75 H75C 0.9600
C76 O11 1.24(2)
C76 H76A 0.9700
C76 H76B 0.9700
C77 O11 1.30(2)
C77 C78 1.53(2)
C77 H77A 0.9700
C77 H77B 0.9700
C78 H78A 0.9600
C78 H78B 0.9600
C78 H78C 0.9600
N1 Au1 2.030(15)
N3 Au2 2.017(15)
N4 Au2 2.026(15)
N6 Au3 2.040(14)
N7 Au4 2.035(16)
N9 Au5 2.025(15)
N10 Au5 2.031(13)
N12 Au6 2.009(17)
Cl1 Au1 2.253(5)
Cl2 Au3 2.247(4)
Cl3 Au4 2.251(4)
Cl4 Au6 2.267(5)
Cl5 Au7 2.254(13)
Cl6 Au7 2.234(17)
Cl7 Au8 2.17(2)
Cl8 Au8 2.24(2)
Au2 Au3 3.3478(10)
Au3 Au4 3.1391(9)
Au4 Au5 3.3022(9)

loop_
_geom_torsion_atom_site_label_1
_geom_torsion_atom_site_label_2
_geom_torsion_atom_site_label_3
_geom_torsion_atom_site_label_4
_geom_torsion
C2 C3 C4 N1 -178(2)
C1 C3 C4 N1 58(3)
C2 C3 C4 C5 67(3)
C1 C3 C4 C5 -57(3)
N1 C4 C5 O1 -15.6(19)
C3 C4 C5 O1 105(2)
N1 C6 C7 N2 -23(3)
O1 C6 C7 N2 157.7(16)
N1 C6 C7 C8 158.0(18)
O1 C6 C7 C8 -22(2)
N2 C7 C8 C9 3(3)
C6 C7 C8 C9 -177.4(16)
C7 C8 C9 C10 -3(3)
C8 C9 C10 C11 1(3)
C9 C10 C11 N2 1(3)
C9 C10 C11 C12 179.0(17)
N2 C11 C12 N3 -25(3)
C10 C11 C12 N3 156.8(19)
N2 C11 C12 O2 159.0(16)
C10 C11 C12 O2 -19(2)
O2 C13 C14 N3 -10(2)
O2 C13 C14 C15 109(2)
N3 C14 C15 C17 64(2)
C13 C14 C15 C17 -51(3)
N3 C14 C15 C16 -173.9(15)
C13 C14 C15 C16 72(2)
C19 C20 C21 N4 -169.5(16)
C18 C20 C21 N4 64(2)
C19 C20 C21 C22 75(2)
C18 C20 C21 C22 -52(2)
N4 C21 C22 O3 -15.8(17)
C20 C21 C22 O3 103.6(16)
O3 C23 C24 N5 158.0(16)
N4 C23 C24 N5 -19(3)
O3 C23 C24 C25 -22(3)
N4 C23 C24 C25 161.1(18)
N5 C24 C25 C26 2(3)
C23 C24 C25 C26 -177.5(16)
C24 C25 C26 C27 -1(3)
C25 C26 C27 C28 -3(3)
C26 C27 C28 N5 5(3)
C26 C27 C28 C29 -172.5(18)
N5 C28 C29 N6 -16(3)
C27 C28 C29 N6 162.0(19)
N5 C28 C29 O4 167.9(15)
C27 C28 C29 O4 -14(3)
O4 C30 C31 N6 -17(2)
O4 C30 C31 C32 103(2)
N6 C31 C32 C33 -173.8(18)
C30 C31 C32 C33 72(3)
N6 C31 C32 C34 59(3)
C30 C31 C32 C34 -55(3)
C35 C37 C38 N7 179(3)
C36 C37 C38 N7 56(3)
C35 C37 C38 C39 64(4)
C36 C37 C38 C39 -60(3)
N7 C38 C39 O5 -1(3)
C37 C38 C39 O5 121(3)
N7 C40 C41 N8 -13(3)
O5 C40 C41 N8 168.7(16)
N7 C40 C41 C42 165(2)
O5 C40 C41 C42 -14(3)
N8 C41 C42 C43 4(3)
C40 C41 C42 C43 -173.2(19)
C41 C42 C43 C44 -2(3)
C42 C43 C44 C45 0(3)
C43 C44 C45 N8 1(3)
C43 C44 C45 C46 -176.4(17)
N8 C45 C46 N9 -17(2)
C44 C45 C46 N9 160.2(17)
N8 C45 C46 O6 158.1(16)
C44 C45 C46 O6 -24(2)
O6 C47 C48 N9 -16.0(18)
O6 C47 C48 C49 105.5(18)
N9 C48 C49 C51 -169.3(16)
C47 C48 C49 C51 74(2)
N9 C48 C49 C50 69(2)
C47 C48 C49 C50 -48(2)
C53 C54 C55 N10 177.8(16)
C52 C54 C55 N10 56(2)
C53 C54 C55 C56 63(2)
C52 C54 C55 C56 -59(3)
C54 C55 C56 O7 112(2)
N10 C55 C56 O7 -11(3)
N10 C57 C58 N11 -28(3)
O7 C57 C58 N11 150.6(19)
N10 C57 C58 C59 155(2)
O7 C57 C58 C59 -26(3)
N11 C58 C59 C60 5(3)
C57 C58 C59 C60 -178(2)
C58 C59 C60 C61 -4(4)
C59 C60 C61 C62 1(3)
C60 C61 C62 N11 2(3)
C60 C61 C62 C63 -179.1(19)
N11 C62 C63 N12 -15(3)
C61 C62 C63 N12 165.6(18)
N11 C62 C63 O8 167.2(15)
C61 C62 C63 O8 -12(2)
O8 C64 C65 N12 -5(2)
O8 C64 C65 C66 115(2)
N12 C65 C66 C67 53(3)
C64 C65 C66 C67 -61(3)
N12 C65 C66 C68 -172(3)
C64 C65 C66 C68 74(4)
O1 C6 N1 C4 -2(2)
C7 C6 N1 C4 177.8(16)
O1 C6 N1 Au1 177.8(11)
C7 C6 N1 Au1 -2(3)
C5 C4 N1 C6 11.5(19)
C3 C4 N1 C6 -110(2)
C5 C4 N1 Au1 -168.7(12)
C3 C4 N1 Au1 70(2)
C8 C7 N2 C11 -2(3)
C6 C7 N2 C11 179.0(15)
C10 C11 N2 C7 -1(3)
C12 C11 N2 C7 -178.6(16)
O2 C12 N3 C14 -6(2)
C11 C12 N3 C14 178.8(17)
O2 C12 N3 Au2 178.4(13)
C11 C12 N3 Au2 3(3)
C15 C14 N3 C12 -113.7(18)
C13 C14 N3 C12 9(2)
C15 C14 N3 Au2 63.0(17)
C13 C14 N3 Au2 -173.9(14)
O3 C23 N4 C21 -3(2)
C24 C23 N4 C21 173.7(17)
O3 C23 N4 Au2 173.6(12)
C24 C23 N4 Au2 -10(3)
C22 C21 N4 C23 12.2(19)
C20 C21 N4 C23 -111.6(17)
C22 C21 N4 Au2 -164.5(11)
C20 C21 N4 Au2 71.7(17)
C25 C24 N5 C28 0(3)
C23 C24 N5 C28 -179.9(15)
C27 C28 N5 C24 -4(2)
C29 C28 N5 C24 173.7(16)
O4 C29 N6 C31 -6(2)
C28 C29 N6 C31 178.3(18)
O4 C29 N6 Au3 171.6(12)
C28 C29 N6 Au3 -5(3)
C30 C31 N6 C29 14(2)
C32 C31 N6 C29 -109.6(19)
C30 C31 N6 Au3 -163.1(14)
C32 C31 N6 Au3 73.1(18)
O5 C40 N7 C38 -2(3)
C41 C40 N7 C38 179.7(19)
O5 C40 N7 Au4 170.9(14)
C41 C40 N7 Au4 -8(3)
C37 C38 N7 C40 -124(2)
C39 C38 N7 C40 1(2)
C37 C38 N7 Au4 63(2)
C39 C38 N7 Au4 -171.9(15)
C44 C45 N8 C41 1(2)
C46 C45 N8 C41 178.0(14)
C42 C41 N8 C45 -3(3)
C40 C41 N8 C45 174.2(15)
O6 C46 N9 C48 -3(2)
C45 C46 N9 C48 172.9(15)
O6 C46 N9 Au5 173.3(12)
C45 C46 N9 Au5 -11(3)
C47 C48 N9 C46 11.7(18)
C49 C48 N9 C46 -114.1(17)
C47 C48 N9 Au5 -164.6(13)
C49 C48 N9 Au5 69.6(17)
O7 C57 N10 C55 -1(3)
C58 C57 N10 C55 177(2)
O7 C57 N10 Au5 -179.5(14)
C58 C57 N10 Au5 -1(3)
C54 C55 N10 C57 -118.1(19)
C56 C55 N10 C57 7(2)
C54 C55 N10 Au5 60.1(19)
C56 C55 N10 Au5 -174.3(17)
C61 C62 N11 C58 -1(3)
C63 C62 N11 C58 179.8(16)
C59 C58 N11 C62 -2(3)
C57 C58 N11 C62 -179.3(17)
O8 C63 N12 C65 -4(2)
C62 C63 N12 C65 177.8(17)
O8 C63 N12 Au6 171.3(12)
C62 C63 N12 Au6 -6(3)
C64 C65 N12 C63 5.9(19)
C66 C65 N12 C63 -115(2)
C64 C65 N12 Au6 -170.4(12)
C66 C65 N12 Au6 69(2)
N1 C6 O1 C5 -8(2)
C7 C6 O1 C5 171.4(15)
C4 C5 O1 C6 14.8(19)
N3 C12 O2 C13 -1(2)
C11 C12 O2 C13 174.7(17)
C14 C13 O2 C12 7(2)
N4 C23 O3 C22 -8(2)
C24 C23 O3 C22 174.9(16)
C21 C22 O3 C23 14.9(19)
N6 C29 O4 C30 -6(2)
C28 C29 O4 C30 170.3(18)
C31 C30 O4 C29 15(2)
N7 C40 O5 C39 1(3)
C41 C40 O5 C39 180(2)
C38 C39 O5 C40 0(3)
N9 C46 O6 C47 -8(2)
C45 C46 O6 C47 175.8(15)
C48 C47 O6 C46 15(2)
N10 C57 O7 C56 -6(3)
C58 C57 O7 C56 175(2)
C55 C56 O7 C57 11(3)
N12 C63 O8 C64 1(2)
C62 C63 O8 C64 178.6(15)
C65 C64 O8 C63 3(2)
C75 C76 O11 C77 -163(5)
C78 C77 O11 C76 -172(6)
